data_7105691
loop_
_publ_author_name
'Victor Mougel'
'Biplab Biswas'
'Jacques Pecaut'
'Marinella Mazzanti'

_publ_section_title
;
 New insights into the acid mediated disproportionation of pentavalent
 uranyl.
;
_journal_name_full Chem.Commun.
_journal_page_first 8648
_journal_paper_doi 10.1039/c0cc03443f
_journal_volume 46
_journal_year 2010
_chemical_formula_sum 'C24 H20 N2 O6 U'
_chemical_formula_weight 670.45
_chemical_name_systematic
;
?
;
_space_group_IT_number 14
_symmetry_cell_setting monoclinic
_symmetry_space_group_name_Hall '-P 2ybc'
_symmetry_space_group_name_H-M 'P 1 21/c 1'
_atom_sites_solution_hydrogens geom
_atom_sites_solution_primary direct
_atom_sites_solution_secondary difmap
_audit_creation_method SHELXL-97
_cell_angle_alpha 90.00
_cell_angle_beta 95.493(8)
_cell_angle_gamma 90.00
_cell_formula_units_Z 2
_cell_length_a 11.3216(9)
_cell_length_b 10.0554(8)
_cell_length_c 10.1130(8)
_cell_measurement_reflns_used 3800
_cell_measurement_temperature 150(2)
_cell_measurement_theta_max 32.3968
_cell_measurement_theta_min 3.4824
_cell_volume 1146.01(16)
_computing_cell_refinement
;
CrysAlisPro, Oxford Diffraction Ltd.,
Version 1.171.33.55 (release 05-01-2010 CrysAlis171 .NET)
(compiled Jan 5 2010,16:28:46)
;
_computing_data_collection
;
CrysAlisPro, Oxford Diffraction Ltd.,
Version 1.171.33.55 (release 05-01-2010 CrysAlis171 .NET)
(compiled Jan 5 2010,16:28:46)
;
_computing_data_reduction
;
CrysAlisPro, Oxford Diffraction Ltd.,
Version 1.171.33.55 (release 05-01-2010 CrysAlis171 .NET)
(compiled Jan 5 2010,16:28:46)
;
_computing_structure_refinement 'SHELXL-97 (Sheldrick, 1997)'
_computing_structure_solution 'SHELXS-97 (Sheldrick, 1990)'
_diffrn_ambient_temperature 150(2)
_diffrn_detector_area_resol_mean 15.9653
_diffrn_measured_fraction_theta_full 0.894
_diffrn_measured_fraction_theta_max 0.894
_diffrn_measurement_details
;
1 omega 9.00 69.00 1.0000 1.5000
omega____ theta____ kappa____ phi______ frames
- 25.5614 37.0000 -90.0000 60

2 omega -96.00 3.00 1.0000 1.5000
omega____ theta____ kappa____ phi______ frames
- -27.4364 -77.0000 -60.0000 99

3 omega -52.00 36.00 1.0000 1.5000
omega____ theta____ kappa____ phi______ frames
- -27.4364 77.0000 60.0000 88

;
_diffrn_measurement_device_type 'Xcalibur, Sapphire3'
_diffrn_measurement_method '\w scans'
_diffrn_radiation_monochromator graphite
_diffrn_radiation_source 'fine-focus sealed tube'
_diffrn_radiation_type MoK\a
_diffrn_radiation_wavelength 0.71073
_diffrn_reflns_av_R_equivalents 0.0248
_diffrn_reflns_av_sigmaI/netI 0.0361
_diffrn_reflns_limit_h_max 17
_diffrn_reflns_limit_h_min -16
_diffrn_reflns_limit_k_max 14
_diffrn_reflns_limit_k_min -11
_diffrn_reflns_limit_l_max 5
_diffrn_reflns_limit_l_min -14
_diffrn_reflns_number 6840
_diffrn_reflns_theta_full 32.52
_diffrn_reflns_theta_max 32.52
_diffrn_reflns_theta_min 3.49
_exptl_absorpt_coefficient_mu 7.124
_exptl_absorpt_correction_T_max 0.1662
_exptl_absorpt_correction_T_min 0.0494
_exptl_absorpt_correction_type multi-scan
_exptl_absorpt_process_details
;
CrysAlisPro, Oxford Diffraction Ltd.,
Version 1.171.33.55 (release 05-01-2010 CrysAlis171 .NET)
(compiled Jan 5 2010,16:28:46)
Empirical absorption correction using spherical harmonics,
implemented in SCALE3 ABSPACK scaling algorithm.
;
_exptl_crystal_colour yellow
_exptl_crystal_density_diffrn 1.943
_exptl_crystal_density_method 'not measured'
_exptl_crystal_description bloc
_exptl_crystal_F_000 636
_exptl_crystal_size_max 1.06
_exptl_crystal_size_mid 0.57
_exptl_crystal_size_min 0.39
_refine_diff_density_max 5.148
_refine_diff_density_min -1.111
_refine_diff_density_rms 0.375
_refine_ls_extinction_method none
_refine_ls_goodness_of_fit_ref 0.978
_refine_ls_hydrogen_treatment constr
_refine_ls_matrix_type full
_refine_ls_number_parameters 151
_refine_ls_number_reflns 3712
_refine_ls_number_restraints 0
_refine_ls_restrained_S_all 0.978
_refine_ls_R_factor_all 0.0815
_refine_ls_R_factor_gt 0.0582
_refine_ls_shift/su_max 0.000
_refine_ls_shift/su_mean 0.000
_refine_ls_structure_factor_coef Fsqd
_refine_ls_weighting_details 'calc w=1/[\s^2^(Fo^2^)+(0.1044P)^2^+0.0000P] where P=(Fo^2^+2Fc^2^)/3'
_refine_ls_weighting_scheme calc
_refine_ls_wR_factor_gt 0.1428
_refine_ls_wR_factor_ref 0.1499
_reflns_number_gt 2292
_reflns_number_total 3712
_reflns_threshold_expression >2sigma(I)
_cod_data_source_file C0CC03443F.TXT
_cod_data_source_block 2
_cod_original_cell_volume 1146.00(16)
_cod_original_sg_symbol_H-M 'P 21/c'
_cod_database_code 7105691

loop_
_symmetry_equiv_pos_as_xyz
'x, y, z'
'-x, y+1/2, -z+1/2'
'-x, -y, -z'
'x, -y-1/2, z-1/2'

loop_
_atom_site_label
_atom_site_type_symbol
_atom_site_fract_x
_atom_site_fract_y
_atom_site_fract_z
_atom_site_U_iso_or_equiv
_atom_site_adp_type
_atom_site_occupancy
_atom_site_symmetry_multiplicity
_atom_site_calc_flag
_atom_site_refinement_flags
_atom_site_disorder_assembly
_atom_site_disorder_group
C2 C 0.2078(6) -0.1215(6) 0.6301(7) 0.0346(13) Uani 1 1 d . . .
U1 U 0.0000 0.0000 0.5000 0.03180(12) Uani 1 2 d S . .
C1 C 0.4182(6) -0.1090(7) 0.7270(7) 0.0374(14) Uani 1 1 d . . .
H1 H 0.4263 -0.0300 0.6772 0.045 Uiso 1 1 calc R . .
C4 C 0.3922(7) -0.3406(8) 0.8708(8) 0.0441(16) Uani 1 1 d . . .
H4 H 0.3833 -0.4198 0.9201 0.053 Uiso 1 1 calc R . .
C5 C 0.2986(6) -0.2921(6) 0.7872(7) 0.0358(13) Uani 1 1 d . . .
H5 H 0.2251 -0.3383 0.7788 0.043 Uiso 1 1 calc R . .
O1 O 0.2143(5) -0.0082(4) 0.5771(6) 0.0395(11) Uani 1 1 d . . .
O3 O -0.0369(4) 0.0512(6) 0.6583(5) 0.0383(10) Uani 1 1 d . . .
O2 O 0.1122(4) -0.1858(5) 0.6129(6) 0.0435(12) Uani 1 1 d . . .
C9 C 0.3110(6) -0.1764(7) 0.7156(7) 0.0343(13) Uani 1 1 d . . .
N1 N 0.1113(5) 0.2246(6) 0.4909(6) 0.0380(12) Uani 1 1 d . . .
C7 C 0.5131(7) -0.1551(8) 0.8095(8) 0.0445(16) Uani 1 1 d . . .
H7 H 0.5863 -0.1082 0.8168 0.053 Uiso 1 1 calc R . .
C13 C 0.1387(8) 0.4494(8) 0.5573(8) 0.0442(16) Uani 1 1 d . . .
H13 H 0.1176 0.5212 0.6114 0.053 Uiso 1 1 calc R . .
C14 C 0.0849(7) 0.3267(7) 0.5657(7) 0.0392(14) Uani 1 1 d . . .
H14 H 0.0271 0.3151 0.6269 0.047 Uiso 1 1 calc R . .
C8 C 0.5011(7) -0.2715(8) 0.8824(8) 0.0490(18) Uani 1 1 d . . .
H8 H 0.5661 -0.3041 0.9396 0.059 Uiso 1 1 calc R . .
C10 C 0.2498(7) 0.3621(8) 0.3922(8) 0.0459(17) Uani 1 1 d . . .
H10 H 0.3062 0.3723 0.3292 0.055 Uiso 1 1 calc R . .
C11 C 0.1936(7) 0.2409(7) 0.4064(7) 0.0397(14) Uani 1 1 d . . .
H11 H 0.2144 0.1674 0.3543 0.048 Uiso 1 1 calc R . .
C15 C 0.2227(9) 0.4662(10) 0.4703(9) 0.051(2) Uani 1 1 d . . .
H15 H 0.2617 0.5494 0.4643 0.061 Uiso 1 1 calc R . .

loop_
_atom_site_aniso_label
_atom_site_aniso_U_11
_atom_site_aniso_U_22
_atom_site_aniso_U_33
_atom_site_aniso_U_23
_atom_site_aniso_U_13
_atom_site_aniso_U_12
C2 0.035(3) 0.034(3) 0.035(3) 0.000(3) 0.005(3) 0.002(2)
U1 0.02871(16) 0.03310(17) 0.03379(17) 0.00190(16) 0.00406(10) 0.00086(14)
C1 0.033(3) 0.039(3) 0.039(3) -0.001(3) 0.002(3) -0.001(3)
C4 0.043(4) 0.047(4) 0.043(4) -0.001(3) 0.005(3) 0.001(3)
C5 0.036(3) 0.035(3) 0.037(3) 0.001(3) 0.006(3) 0.000(3)
O1 0.032(2) 0.039(3) 0.047(3) 0.004(2) 0.0005(19) 0.0009(19)
O3 0.042(3) 0.040(2) 0.034(2) -0.002(2) 0.009(2) 0.002(2)
O2 0.037(3) 0.036(2) 0.055(3) 0.009(2) -0.005(2) -0.001(2)
C9 0.032(3) 0.036(3) 0.034(3) 0.001(3) 0.002(2) 0.002(2)
N1 0.038(3) 0.042(3) 0.034(3) 0.001(2) -0.001(2) 0.003(2)
C7 0.034(3) 0.049(4) 0.049(4) -0.002(3) -0.001(3) -0.002(3)
C13 0.054(4) 0.035(3) 0.042(4) -0.002(3) -0.002(3) -0.001(4)
C14 0.040(3) 0.038(3) 0.040(3) 0.000(3) 0.005(3) 0.002(3)
C8 0.042(4) 0.057(4) 0.046(4) -0.001(4) -0.007(3) 0.008(3)
C10 0.048(4) 0.050(4) 0.041(4) 0.002(3) 0.013(3) -0.008(3)
C11 0.041(3) 0.038(3) 0.041(3) 0.006(3) 0.008(3) 0.004(3)
C15 0.059(5) 0.048(4) 0.044(4) 0.005(3) -0.002(4) -0.010(4)

loop_
_atom_type_symbol
_atom_type_description
_atom_type_scat_dispersion_real
_atom_type_scat_dispersion_imag
_atom_type_scat_source
C C 0.0033 0.0016 'International Tables Vol C Tables 4.2.6.8 and 6.1.1.4'
H H 0.0000 0.0000 'International Tables Vol C Tables 4.2.6.8 and 6.1.1.4'
N N 0.0061 0.0033 'International Tables Vol C Tables 4.2.6.8 and 6.1.1.4'
O O 0.0106 0.0060 'International Tables Vol C Tables 4.2.6.8 and 6.1.1.4'
U U -9.6767 9.6646 'International Tables Vol C Tables 4.2.6.8 and 6.1.1.4'

loop_
_geom_angle_atom_site_label_1
_geom_angle_atom_site_label_2
_geom_angle_atom_site_label_3
_geom_angle
_geom_angle_site_symmetry_1
_geom_angle_site_symmetry_3
_geom_angle_publ_flag
O2 C2 O1 119.3(6) . . ?
O2 C2 C9 120.4(6) . . ?
O1 C2 C9 120.3(6) . . ?
O2 C2 U1 59.8(3) . . ?
O1 C2 U1 59.9(4) . . ?
C9 C2 U1 171.9(5) . . ?
O3 U1 O3 180.0 . 3_556 ?
O3 U1 O2 87.6(2) . . ?
O3 U1 O2 92.4(2) 3_556 . ?
O3 U1 O2 92.4(2) . 3_556 ?
O3 U1 O2 87.6(2) 3_556 3_556 ?
O2 U1 O2 180.0(2) . 3_556 ?
O3 U1 O1 88.0(2) . 3_556 ?
O3 U1 O1 92.0(2) 3_556 3_556 ?
O2 U1 O1 127.87(15) . 3_556 ?
O2 U1 O1 52.13(15) 3_556 3_556 ?
O3 U1 O1 92.0(2) . . ?
O3 U1 O1 88.0(2) 3_556 . ?
O2 U1 O1 52.13(15) . . ?
O2 U1 O1 127.87(15) 3_556 . ?
O1 U1 O1 179.999(1) 3_556 . ?
O3 U1 N1 93.7(2) . 3_556 ?
O3 U1 N1 86.3(2) 3_556 3_556 ?
O2 U1 N1 63.62(17) . 3_556 ?
O2 U1 N1 116.38(17) 3_556 3_556 ?
O1 U1 N1 64.89(15) 3_556 3_556 ?
O1 U1 N1 115.11(15) . 3_556 ?
O3 U1 N1 86.3(2) . . ?
O3 U1 N1 93.7(2) 3_556 . ?
O2 U1 N1 116.38(17) . . ?
O2 U1 N1 63.62(17) 3_556 . ?
O1 U1 N1 115.11(15) 3_556 . ?
O1 U1 N1 64.89(15) . . ?
N1 U1 N1 180.0 3_556 . ?
O3 U1 C2 87.9(2) . . ?
O3 U1 C2 92.1(2) 3_556 . ?
O2 U1 C2 26.05(17) . . ?
O2 U1 C2 153.95(17) 3_556 . ?
O1 U1 C2 153.80(16) 3_556 . ?
O1 U1 C2 26.20(16) . . ?
N1 U1 C2 89.57(18) 3_556 . ?
N1 U1 C2 90.43(18) . . ?
O3 U1 C2 92.1(2) . 3_556 ?
O3 U1 C2 87.9(2) 3_556 3_556 ?
O2 U1 C2 153.95(17) . 3_556 ?
O2 U1 C2 26.05(17) 3_556 3_556 ?
O1 U1 C2 26.20(16) 3_556 3_556 ?
O1 U1 C2 153.80(16) . 3_556 ?
N1 U1 C2 90.43(18) 3_556 3_556 ?
N1 U1 C2 89.57(18) . 3_556 ?
C2 U1 C2 180.0 . 3_556 ?
C7 C1 C9 120.8(7) . . ?
C5 C4 C8 119.4(7) . . ?
C4 C5 C9 120.5(7) . . ?
C2 O1 U1 93.9(4) . . ?
C2 O2 U1 94.2(4) . . ?
C1 C9 C5 120.0(6) . . ?
C1 C9 C2 119.9(6) . . ?
C5 C9 C2 120.0(6) . . ?
C14 N1 C11 118.7(7) . . ?
C14 N1 U1 121.2(5) . . ?
C11 N1 U1 120.1(5) . . ?
C1 C7 C8 119.5(7) . . ?
C15 C13 C14 119.2(8) . . ?
N1 C14 C13 122.1(8) . . ?
C7 C8 C4 119.8(7) . . ?
C15 C10 C11 118.9(8) . . ?
N1 C11 C10 122.0(7) . . ?
C10 C15 C13 119.1(8) . . ?

loop_
_geom_bond_atom_site_label_1
_geom_bond_atom_site_label_2
_geom_bond_distance
_geom_bond_site_symmetry_2
_geom_bond_publ_flag
C2 O2 1.258(8) . ?
C2 O1 1.265(7) . ?
C2 C9 1.491(9) . ?
C2 U1 2.858(7) . ?
U1 O3 1.769(5) . ?
U1 O3 1.769(5) 3_556 ?
U1 O2 2.476(5) . ?
U1 O2 2.476(5) 3_556 ?
U1 O1 2.478(5) 3_556 ?
U1 O1 2.478(5) . ?
U1 N1 2.592(6) 3_556 ?
U1 N1 2.592(6) . ?
U1 C2 2.858(7) 3_556 ?
C1 C7 1.377(10) . ?
C1 C9 1.385(9) . ?
C4 C5 1.380(10) . ?
C4 C8 1.410(11) . ?
C5 C9 1.385(9) . ?
N1 C14 1.326(9) . ?
N1 C11 1.334(9) . ?
C7 C8 1.397(11) . ?
C13 C15 1.366(13) . ?
C13 C14 1.382(11) . ?
C10 C15 1.365(12) . ?
C10 C11 1.388(10) . ?
